data_7243531
loop_
_publ_author_name
'Glinyanaya, Nataliya V.'
'Rayenko, Gennady F.'
'Korotkikh, Nikolai I.'
'Rusanov, Eduard B.'
'Ryabitsky, Alexey B.'
'Shvaika, Oles P.'

_publ_section_title
;
 Halogen-containing heteroaromatic carbenes of the 1,2,4-triazole series
 and their transformations
;
_journal_issue 49
_journal_name_full 'RSC Advances'
_journal_page_first 30841
_journal_page_last 30848
_journal_paper_doi 10.1039/D1RA04337D
_journal_volume 11
_journal_year 2021
_chemical_formula_sum 'C18 H17 F2 N3'
_chemical_formula_weight 313.34
_space_group_crystal_system triclinic
_space_group_IT_number 2
_space_group_name_Hall '-P 1'
_space_group_name_H-M_alt 'P -1'
_atom_sites_solution_hydrogens geom
_audit_creation_method SHELXL-2016/4
_audit_update_record
;
2021-03-10 deposited with the CCDC.	2021-07-27 downloaded from the CCDC.
;
_cell_angle_alpha 101.552(4)
_cell_angle_beta 93.625(4)
_cell_angle_gamma 93.431(4)
_cell_formula_units_Z 2
_cell_length_a 5.4869(3)
_cell_length_b 10.1446(6)
_cell_length_c 14.6445(8)
_cell_measurement_temperature 173(2)
_cell_volume 794.84(8)
_computing_structure_refinement 'SHELXL-2016/4 (Sheldrick, 2016)'
_diffrn_ambient_temperature 173(2)
_diffrn_measured_fraction_theta_full 0.998
_diffrn_measured_fraction_theta_max 0.997
_diffrn_radiation_type MoK\a
_diffrn_radiation_wavelength 0.71073
_diffrn_reflns_av_R_equivalents 0.0555
_diffrn_reflns_av_unetI/netI 0.0707
_diffrn_reflns_Laue_measured_fraction_full 0.998
_diffrn_reflns_Laue_measured_fraction_max 0.997
_diffrn_reflns_limit_h_max 6
_diffrn_reflns_limit_h_min -6
_diffrn_reflns_limit_k_max 11
_diffrn_reflns_limit_k_min -12
_diffrn_reflns_limit_l_max 17
_diffrn_reflns_limit_l_min -17
_diffrn_reflns_number 11995
_diffrn_reflns_point_group_measured_fraction_full 0.998
_diffrn_reflns_point_group_measured_fraction_max 0.997
_diffrn_reflns_theta_full 25.242
_diffrn_reflns_theta_max 25.694
_diffrn_reflns_theta_min 2.247
_exptl_absorpt_coefficient_mu 0.095
_exptl_crystal_density_diffrn 1.309
_exptl_crystal_F_000 328
_exptl_crystal_size_max 0.500
_exptl_crystal_size_mid 0.230
_exptl_crystal_size_min 0.170
_refine_diff_density_max 0.330
_refine_diff_density_min -0.167
_refine_diff_density_rms 0.046
_refine_ls_extinction_method none
_refine_ls_goodness_of_fit_ref 1.016
_refine_ls_hydrogen_treatment constr
_refine_ls_matrix_type full
_refine_ls_number_parameters 208
_refine_ls_number_reflns 3020
_refine_ls_number_restraints 0
_refine_ls_restrained_S_all 1.016
_refine_ls_R_factor_all 0.0986
_refine_ls_R_factor_gt 0.0528
_refine_ls_shift/su_max 0.000
_refine_ls_shift/su_mean 0.000
_refine_ls_structure_factor_coef Fsqd
_refine_ls_weighting_details 'w=1/[\s^2^(Fo^2^)+(0.0638P)^2^] where P=(Fo^2^+2Fc^2^)/3'
_refine_ls_weighting_scheme calc
_refine_ls_wR_factor_gt 0.1177
_refine_ls_wR_factor_ref 0.1349
_reflns_Friedel_coverage 0.000
_reflns_number_gt 1908
_reflns_number_total 3020
_reflns_threshold_expression 'I > 2\s(I)'
_cod_data_source_file d1ra04337d2.cif
_cod_data_source_block nk346
_cod_database_code 7243531
_shelx_shelxl_version_number 2016/4
_shelx_space_group_comment
;
The symmetry employed for this shelxl refinement is uniquely defined
by the following loop, which should always be used as a source of
symmetry information in preference to the above space-group names.
They are only intended as comments.
;
_shelx_estimated_absorpt_t_min 0.954
_shelx_estimated_absorpt_t_max 0.984

loop_
_space_group_symop_operation_xyz
'x, y, z'
'-x, -y, -z'

loop_
_atom_site_label
_atom_site_type_symbol
_atom_site_fract_x
_atom_site_fract_y
_atom_site_fract_z
_atom_site_U_iso_or_equiv
_atom_site_adp_type
_atom_site_occupancy
_atom_site_site_symmetry_order
_atom_site_calc_flag
_atom_site_refinement_flags_posn
_atom_site_refinement_flags_adp
_atom_site_refinement_flags_occupancy
_atom_site_disorder_assembly
_atom_site_disorder_group
F1 F 0.9913(2) 0.40193(13) 0.61260(9) 0.0474(4) Uani 1 1 d . . . . .
F2 F 0.3680(3) 0.33086(14) 0.36977(9) 0.0541(5) Uani 1 1 d . . . . .
N1 N 0.7938(3) 0.19401(17) 0.68737(12) 0.0261(4) Uani 1 1 d . . . . .
N2 N 1.0004(3) 0.09085(17) 0.77212(12) 0.0274(5) Uani 1 1 d . . . . .
N3 N 0.9179(3) 0.19848(18) 0.83435(12) 0.0309(5) Uani 1 1 d . . . . .
C1 C 0.9298(4) 0.0816(2) 0.68120(16) 0.0307(6) Uani 1 1 d . . . . .
C2 C 0.7921(4) 0.2615(2) 0.77928(15) 0.0270(5) Uani 1 1 d . . . . .
C3 C 0.6799(4) 0.2299(2) 0.60564(14) 0.0267(5) Uani 1 1 d . . . . .
C4 C 0.7840(4) 0.3329(2) 0.56885(15) 0.0298(5) Uani 1 1 d . . . . .
C5 C 0.6832(4) 0.3684(2) 0.48951(16) 0.0367(6) Uani 1 1 d . . . . .
H5 H 0.757049 0.439246 0.464623 0.044 Uiso 1 1 calc R U . . .
C6 C 0.4717(5) 0.2969(2) 0.44808(15) 0.0350(6) Uani 1 1 d . . . . .
C7 C 0.3584(4) 0.1932(2) 0.48107(16) 0.0366(6) Uani 1 1 d . . . . .
H7 H 0.211625 0.145893 0.450427 0.044 Uiso 1 1 calc R U . . .
C8 C 0.4673(4) 0.1605(2) 0.56102(15) 0.0328(6) Uani 1 1 d . . . . .
H8 H 0.394108 0.089012 0.585435 0.039 Uiso 1 1 calc R U . . .
C9 C 1.1316(4) -0.0118(2) 0.81237(15) 0.0292(5) Uani 1 1 d . . . . .
C10 C 1.2708(5) -0.0931(3) 0.73668(17) 0.0521(8) Uani 1 1 d . . . . .
H10A H 1.357762 -0.160888 0.762238 0.078 Uiso 1 1 calc R U . . .
H10B H 1.155312 -0.138231 0.684413 0.078 Uiso 1 1 calc R U . . .
H10C H 1.389037 -0.032665 0.714563 0.078 Uiso 1 1 calc R U . . .
C11 C 0.9427(4) -0.1022(3) 0.8461(2) 0.0504(7) Uani 1 1 d . . . . .
H11A H 1.024987 -0.170493 0.872807 0.076 Uiso 1 1 calc R U . . .
H11B H 0.852633 -0.047866 0.893882 0.076 Uiso 1 1 calc R U . . .
H11C H 0.828243 -0.146854 0.793340 0.076 Uiso 1 1 calc R U . . .
C12 C 1.3088(4) 0.0611(2) 0.89303(17) 0.0451(7) Uani 1 1 d . . . . .
H12A H 1.396268 -0.005087 0.920130 0.068 Uiso 1 1 calc R U . . .
H12B H 1.426768 0.120859 0.870134 0.068 Uiso 1 1 calc R U . . .
H12C H 1.217687 0.114686 0.940880 0.068 Uiso 1 1 calc R U . . .
C13 C 0.6744(4) 0.3868(2) 0.81483(15) 0.0285(5) Uani 1 1 d . . . . .
C14 C 0.4564(4) 0.4195(2) 0.77365(16) 0.0363(6) Uani 1 1 d . . . . .
H14 H 0.377976 0.360732 0.719699 0.044 Uiso 1 1 calc R U . . .
C15 C 0.3543(5) 0.5382(2) 0.81167(17) 0.0421(7) Uani 1 1 d . . . . .
H15 H 0.206903 0.560947 0.782956 0.051 Uiso 1 1 calc R U . . .
C16 C 0.4642(5) 0.6231(2) 0.89051(17) 0.0421(7) Uani 1 1 d . . . . .
H16 H 0.392285 0.703766 0.916300 0.050 Uiso 1 1 calc R U . . .
C17 C 0.6796(5) 0.5909(2) 0.93219(17) 0.0464(7) Uani 1 1 d . . . . .
H17 H 0.755684 0.648943 0.986907 0.056 Uiso 1 1 calc R U . . .
C18 C 0.7832(4) 0.4741(2) 0.89392(16) 0.0377(6) Uani 1 1 d . . . . .
H18 H 0.932397 0.452996 0.922296 0.045 Uiso 1 1 calc R U . . .

loop_
_atom_site_aniso_label
_atom_site_aniso_U_11
_atom_site_aniso_U_22
_atom_site_aniso_U_33
_atom_site_aniso_U_23
_atom_site_aniso_U_13
_atom_site_aniso_U_12
F1 0.0393(9) 0.0473(9) 0.0574(9) 0.0228(7) -0.0089(7) -0.0091(7)
F2 0.0701(11) 0.0566(10) 0.0375(9) 0.0158(7) -0.0117(8) 0.0160(8)
N1 0.0266(10) 0.0245(10) 0.0271(10) 0.0057(8) -0.0022(8) 0.0039(8)
N2 0.0287(11) 0.0275(10) 0.0270(11) 0.0063(8) 0.0017(8) 0.0084(8)
N3 0.0329(11) 0.0301(11) 0.0303(10) 0.0055(9) 0.0016(9) 0.0105(9)
C1 0.0282(13) 0.0286(13) 0.0369(14) 0.0107(10) 0.0015(11) 0.0037(11)
C2 0.0223(12) 0.0277(12) 0.0314(13) 0.0075(10) 0.0011(10) 0.0005(10)
C3 0.0309(13) 0.0245(12) 0.0249(12) 0.0052(10) 0.0000(10) 0.0067(11)
C4 0.0264(13) 0.0292(13) 0.0327(13) 0.0059(11) -0.0035(11) 0.0014(11)
C5 0.0433(16) 0.0331(13) 0.0379(14) 0.0162(11) 0.0061(12) 0.0047(12)
C6 0.0458(16) 0.0349(14) 0.0254(13) 0.0081(11) -0.0029(12) 0.0128(13)
C7 0.0337(14) 0.0337(13) 0.0387(15) 0.0015(11) -0.0085(12) 0.0053(11)
C8 0.0384(14) 0.0256(12) 0.0350(14) 0.0088(10) 0.0005(11) 0.0014(11)
C9 0.0286(13) 0.0289(12) 0.0321(13) 0.0093(10) 0.0016(11) 0.0093(11)
C10 0.0634(19) 0.0531(17) 0.0460(16) 0.0144(13) 0.0080(14) 0.0361(16)
C11 0.0328(15) 0.0445(16) 0.084(2) 0.0350(15) 0.0038(14) 0.0081(13)
C12 0.0397(16) 0.0450(15) 0.0513(16) 0.0137(13) -0.0103(13) 0.0113(13)
C13 0.0279(13) 0.0288(13) 0.0311(13) 0.0099(11) 0.0044(11) 0.0062(11)
C14 0.0372(15) 0.0360(14) 0.0353(13) 0.0042(11) 0.0016(11) 0.0107(12)
C15 0.0402(16) 0.0437(15) 0.0454(16) 0.0134(13) 0.0001(13) 0.0164(13)
C16 0.0487(17) 0.0318(14) 0.0476(16) 0.0070(12) 0.0094(13) 0.0165(13)
C17 0.0566(18) 0.0364(15) 0.0426(15) -0.0005(12) -0.0066(13) 0.0147(14)
C18 0.0372(15) 0.0370(14) 0.0376(14) 0.0041(11) -0.0053(12) 0.0114(12)

loop_
_atom_type_symbol
_atom_type_description
_atom_type_scat_dispersion_real
_atom_type_scat_dispersion_imag
_atom_type_scat_source
C C 0.0033 0.0016 'International Tables Vol C Tables 4.2.6.8 and 6.1.1.4'
H H 0.0000 0.0000 'International Tables Vol C Tables 4.2.6.8 and 6.1.1.4'
N N 0.0061 0.0033 'International Tables Vol C Tables 4.2.6.8 and 6.1.1.4'
F F 0.0171 0.0103 'International Tables Vol C Tables 4.2.6.8 and 6.1.1.4'

loop_
_geom_angle_atom_site_label_1
_geom_angle_atom_site_label_2
_geom_angle_atom_site_label_3
_geom_angle
_geom_angle_site_symmetry_1
_geom_angle_site_symmetry_3
_geom_angle_publ_flag
C2 N1 C1 110.84(16) . . ?
C2 N1 C3 127.55(16) . . ?
C1 N1 C3 121.60(17) . . ?
C1 N2 N3 116.10(16) . . ?
C1 N2 C9 125.85(17) . . ?
N3 N2 C9 117.61(16) . . ?
C2 N3 N2 103.09(16) . . ?
N2 C1 N1 100.14(17) . . ?
N3 C2 N1 109.82(17) . . ?
N3 C2 C13 122.59(19) . . ?
N1 C2 C13 127.58(18) . . ?
C4 C3 C8 118.5(2) . . ?
C4 C3 N1 120.6(2) . . ?
C8 C3 N1 120.91(19) . . ?
F1 C4 C5 118.9(2) . . ?
F1 C4 C3 118.80(19) . . ?
C5 C4 C3 122.3(2) . . ?
C6 C5 C4 117.0(2) . . ?
F2 C6 C5 118.0(2) . . ?
F2 C6 C7 118.3(2) . . ?
C5 C6 C7 123.7(2) . . ?
C6 C7 C8 117.3(2) . . ?
C3 C8 C7 121.2(2) . . ?
N2 C9 C11 108.09(17) . . ?
N2 C9 C12 108.60(18) . . ?
C11 C9 C12 110.7(2) . . ?
N2 C9 C10 108.68(17) . . ?
C11 C9 C10 110.6(2) . . ?
C12 C9 C10 110.09(19) . . ?
C18 C13 C14 118.69(19) . . ?
C18 C13 C2 118.39(19) . . ?
C14 C13 C2 122.9(2) . . ?
C15 C14 C13 119.8(2) . . ?
C16 C15 C14 120.6(2) . . ?
C15 C16 C17 119.9(2) . . ?
C18 C17 C16 119.6(2) . . ?
C17 C18 C13 121.4(2) . . ?

loop_
_geom_bond_atom_site_label_1
_geom_bond_atom_site_label_2
_geom_bond_distance
_geom_bond_site_symmetry_2
_geom_bond_publ_flag
F1 C4 1.352(2) . ?
F2 C6 1.363(2) . ?
N1 C2 1.383(3) . ?
N1 C1 1.390(3) . ?
N1 C3 1.436(2) . ?
N2 C1 1.346(3) . ?
N2 N3 1.393(2) . ?
N2 C9 1.494(3) . ?
N3 C2 1.313(2) . ?
C2 C13 1.476(3) . ?
C3 C4 1.379(3) . ?
C3 C8 1.380(3) . ?
C4 C5 1.377(3) . ?
C5 C6 1.369(3) . ?
C6 C7 1.374(3) . ?
C7 C8 1.389(3) . ?
C9 C11 1.514(3) . ?
C9 C12 1.519(3) . ?
C9 C10 1.519(3) . ?
C13 C18 1.386(3) . ?
C13 C14 1.393(3) . ?
C14 C15 1.387(3) . ?
C15 C16 1.375(3) . ?
C16 C17 1.382(3) . ?
C17 C18 1.376(3) . ?

loop_
_geom_torsion_atom_site_label_1
_geom_torsion_atom_site_label_2
_geom_torsion_atom_site_label_3
_geom_torsion_atom_site_label_4
_geom_torsion
_geom_torsion_site_symmetry_1
_geom_torsion_site_symmetry_2
_geom_torsion_site_symmetry_3
_geom_torsion_site_symmetry_4
_geom_torsion_publ_flag
C1 N2 N3 C2 -1.1(2) . . . . ?
C9 N2 N3 C2 -173.94(18) . . . . ?
N3 N2 C1 N1 0.7(2) . . . . ?
C9 N2 C1 N1 172.84(19) . . . . ?
C2 N1 C1 N2 0.0(2) . . . . ?
C3 N1 C1 N2 178.92(18) . . . . ?
N2 N3 C2 N1 1.0(2) . . . . ?
N2 N3 C2 C13 -178.05(19) . . . . ?
C1 N1 C2 N3 -0.7(3) . . . . ?
C3 N1 C2 N3 -179.5(2) . . . . ?
C1 N1 C2 C13 178.3(2) . . . . ?
C3 N1 C2 C13 -0.5(4) . . . . ?
C2 N1 C3 C4 76.9(3) . . . . ?
C1 N1 C3 C4 -101.9(2) . . . . ?
C2 N1 C3 C8 -104.6(3) . . . . ?
C1 N1 C3 C8 76.7(3) . . . . ?
C8 C3 C4 F1 179.55(18) . . . . ?
N1 C3 C4 F1 -1.9(3) . . . . ?
C8 C3 C4 C5 0.0(3) . . . . ?
N1 C3 C4 C5 178.57(18) . . . . ?
F1 C4 C5 C6 -179.25(19) . . . . ?
C3 C4 C5 C6 0.3(3) . . . . ?
C4 C5 C6 F2 179.61(18) . . . . ?
C4 C5 C6 C7 -0.3(3) . . . . ?
F2 C6 C7 C8 -179.94(18) . . . . ?
C5 C6 C7 C8 0.0(3) . . . . ?
C4 C3 C8 C7 -0.3(3) . . . . ?
N1 C3 C8 C7 -178.91(18) . . . . ?
C6 C7 C8 C3 0.3(3) . . . . ?
C1 N2 C9 C11 -95.0(3) . . . . ?
N3 N2 C9 C11 77.1(2) . . . . ?
C1 N2 C9 C12 144.8(2) . . . . ?
N3 N2 C9 C12 -43.1(2) . . . . ?
C1 N2 C9 C10 25.1(3) . . . . ?
N3 N2 C9 C10 -162.83(19) . . . . ?
N3 C2 C13 C18 31.0(3) . . . . ?
N1 C2 C13 C18 -147.9(2) . . . . ?
N3 C2 C13 C14 -147.5(2) . . . . ?
N1 C2 C13 C14 33.6(3) . . . . ?
C18 C13 C14 C15 0.5(4) . . . . ?
C2 C13 C14 C15 179.0(2) . . . . ?
C13 C14 C15 C16 -0.9(4) . . . . ?
C14 C15 C16 C17 0.5(4) . . . . ?
C15 C16 C17 C18 0.4(4) . . . . ?
C16 C17 C18 C13 -0.8(4) . . . . ?
C14 C13 C18 C17 0.4(4) . . . . ?
C2 C13 C18 C17 -178.2(2) . . . . ?
